data_4326370
loop_
_publ_author_name
'Maria E. Carroll'
'Bryan E. Barton'
'Danielle L. Gray'
'Amanda E. Mack'
'Thomas B. Rauchfuss'

_publ_contact_author
; 
Danielle L. Gray 
University of Illinois 
School of Chemical Sciences, Box 59-1 
505 South Mathews Avenue 
Urbana, Illinois  61801 
USA 
;
_publ_contact_author_email dgray@illinois.edu
_publ_contact_author_fax '1  217 244 8068'
_publ_contact_author_phone '1  217 244 1708'
_publ_section_title
;
 Active-Site Models for the Nickel-Iron Hydrogenases: Effects of Ligands
 on Reactivity and Catalytic Properties
;
_journal_name_full 'Inorganic Chemistry'
_journal_page_first 9554
_journal_page_last 9563
_journal_paper_doi 10.1021/ic2012759
_journal_volume 50
_journal_year 2011
_chemical_formula_moiety 'C32 H55 Fe Ni O3 P2 S2, C H2 Cl2, B F4'
_chemical_formula_sum 'C33 H57 B Cl2 F4 Fe Ni O3 P2 S2'
_chemical_formula_weight 900.12
_chemical_name_systematic
; 
? 
;
_space_group_IT_number 2
_symmetry_cell_setting triclinic
_symmetry_space_group_name_Hall '-P 1'
_symmetry_space_group_name_H-M 'P -1'
_atom_sites_solution_hydrogens geom
_atom_sites_solution_primary direct
_atom_sites_solution_secondary difmap
_audit_creation_method SHELXL-97
_audit_update_record
; 
? 
;
_cell_angle_alpha 70.372(4)
_cell_angle_beta 71.803(3)
_cell_angle_gamma 63.754(3)
_cell_formula_units_Z 2
_cell_length_a 12.2002(7)
_cell_length_b 12.2730(7)
_cell_length_c 16.2834(9)
_cell_measurement_reflns_used 6037
_cell_measurement_temperature 193(2)
_cell_measurement_theta_max 26.89
_cell_measurement_theta_min 2.58
_cell_volume 2020.7(2)
_computing_cell_refinement 'SAINT V7.23A (Bruker, 2005)'
_computing_data_collection 'APEX2 V2.0-1 (Bruker, 2004)'
_computing_data_reduction
; 
SAINT V7.23A, XPREP V2005/2, SADABS V2007/4, TWINABS V2007/5 
(Bruker, 2005 & 2007) 
;
_computing_molecular_graphics
; 
SHELXTL V6.12 (Bruker, 2005), CrystalMaker v2.1.3 (CrystalMaker, 1994) 
;
_computing_publication_material 'XCIF V6.12 (Bruker, 2005)'
_computing_structure_refinement 'SHELXTL V6.12 (Bruker, 2005)'
_computing_structure_solution 'SHELXTL V6.12 (Bruker, 2005)'
_diffrn_ambient_temperature 193(2)
_diffrn_measured_fraction_theta_full 0.996
_diffrn_measured_fraction_theta_max 0.996
_diffrn_measurement_device 'Bruker Kappa/ApexII CCD'
_diffrn_measurement_method 'profile data from \f and \w scans'
_diffrn_radiation_monochromator graphite
_diffrn_radiation_source 'fine-focus sealed tube'
_diffrn_radiation_type MoK\a
_diffrn_radiation_wavelength 0.71073
_diffrn_radiation_wavelength_id ba03las
_diffrn_reflns_av_R_equivalents 0.0611
_diffrn_reflns_av_sigmaI/netI 0.0525
_diffrn_reflns_limit_h_max 14
_diffrn_reflns_limit_h_min -14
_diffrn_reflns_limit_k_max 14
_diffrn_reflns_limit_k_min -14
_diffrn_reflns_limit_l_max 19
_diffrn_reflns_limit_l_min -19
_diffrn_reflns_number 34909
_diffrn_reflns_theta_full 25.39
_diffrn_reflns_theta_max 25.39
_diffrn_reflns_theta_min 1.90
_exptl_absorpt_coefficient_mu 1.190
_exptl_absorpt_correction_T_max 0.9552
_exptl_absorpt_correction_T_min 0.7147
_exptl_absorpt_correction_type integration
_exptl_absorpt_process_details 'SHELXTL/XPREP V2005/2 (Bruker, 2005)'
_exptl_crystal_colour red
_exptl_crystal_density_diffrn 1.479
_exptl_crystal_description prism
_exptl_crystal_F_000 940
_exptl_crystal_id ba03las
_exptl_crystal_preparation
; 
The data crystal was mounted using ??oil (Parantone-N, Exxon) to a 
??0.3 mm cryo-loop (Hampton Research)?? 
??0.2 mm Kapton micromount (Thorne, 2003)?? 
with the (??) scattering 
planes roughly normal to the spindle axis. 
;
_exptl_crystal_size_max 0.377
_exptl_crystal_size_mid 0.185
_exptl_crystal_size_min 0.044
_refine_diff_density_max 0.584
_refine_diff_density_min -0.560
_refine_diff_density_rms 0.067
_refine_ls_extinction_method none
_refine_ls_goodness_of_fit_ref 1.036
_refine_ls_hydrogen_treatment mixed
_refine_ls_matrix_type full
_refine_ls_number_parameters 492
_refine_ls_number_reflns 7415
_refine_ls_number_restraints 240
_refine_ls_restrained_S_all 1.030
_refine_ls_R_factor_all 0.0577
_refine_ls_R_factor_gt 0.0354
_refine_ls_shift/su_max 0.001
_refine_ls_shift/su_mean 0.000
_refine_ls_structure_factor_coef Fsqd
_refine_ls_weighting_details 'calc w=1/[\s^2^(Fo^2^)+(0.0383P)^2^+0.0000P] where P=(Fo^2^+2Fc^2^)/3'
_refine_ls_weighting_scheme calc
_refine_ls_wR_factor_gt 0.0752
_refine_ls_wR_factor_ref 0.0842
_reflns_number_gt 5527
_reflns_number_total 7415
_reflns_threshold_expression >2sigma(I)
_cod_data_source_file ic2012759_si_002_1.cif
_cod_data_source_block ba03las
_cod_original_sg_symbol_H-M 'P -1 '
_cod_database_code 4326370

loop_
_symmetry_equiv_pos_as_xyz
'x, y, z'
'-x, -y, -z'

loop_
_atom_site_label
_atom_site_type_symbol
_atom_site_fract_x
_atom_site_fract_y
_atom_site_fract_z
_atom_site_U_iso_or_equiv
_atom_site_adp_type
_atom_site_occupancy
_atom_site_symmetry_multiplicity
_atom_site_calc_flag
_atom_site_refinement_flags
_atom_site_disorder_assembly
_atom_site_disorder_group
Fe1 Fe 0.90797(4) 0.24577(4) 0.05517(3) 0.02450(11) Uani 1 1 d . . .
Ni1 Ni 0.80661(3) 0.24295(3) 0.22744(2) 0.01810(10) Uani 1 1 d . . .
H1 H 0.776(2) 0.295(2) 0.1098(17) 0.034(8) Uiso 1 1 d . . .
S1 S 0.94272(6) 0.33218(6) 0.14679(5) 0.02377(17) Uani 1 1 d . . .
S2 S 0.93432(6) 0.07391(6) 0.17457(4) 0.02211(16) Uani 1 1 d . . .
P1 P 0.68081(6) 0.14943(6) 0.31408(4) 0.01852(16) Uani 1 1 d . . .
P2 P 0.68800(6) 0.40532(6) 0.28491(4) 0.01901(16) Uani 1 1 d . . .
O1 O 0.8290(3) 0.4913(2) -0.06744(15) 0.0584(7) Uani 1 1 d . . .
O2 O 1.1662(2) 0.1631(2) -0.04460(17) 0.0599(7) Uani 1 1 d . . .
O3 O 0.8126(2) 0.1279(2) -0.02092(15) 0.0500(6) Uani 1 1 d . . .
C1 C 0.8595(3) 0.3957(3) -0.0203(2) 0.0365(8) Uani 1 1 d . . .
C2 C 1.0676(3) 0.1931(3) -0.0048(2) 0.0350(7) Uani 1 1 d . . .
C3 C 0.8505(3) 0.1751(3) 0.00747(19) 0.0315(7) Uani 1 1 d . . .
C4 C 1.0966(3) 0.2344(3) 0.17309(19) 0.0282(7) Uani 1 1 d . . .
H4A H 1.1572 0.2231 0.1167 0.034 Uiso 1 1 calc R . .
H4B H 1.1193 0.2796 0.2012 0.034 Uiso 1 1 calc R . .
C5 C 1.1104(3) 0.1069(3) 0.23355(19) 0.0300(7) Uani 1 1 d . . .
H5A H 1.1952 0.0657 0.2472 0.036 Uiso 1 1 calc R . .
H5B H 1.0503 0.1177 0.2902 0.036 Uiso 1 1 calc R . .
C6 C 1.0898(3) 0.0217(3) 0.1964(2) 0.0295(7) Uani 1 1 d . . .
H6A H 1.1082 -0.0610 0.2386 0.035 Uiso 1 1 calc R . .
H6B H 1.1508 0.0103 0.1401 0.035 Uiso 1 1 calc R . .
C7 C 0.5993(2) 0.0912(2) 0.27037(17) 0.0216(6) Uani 1 1 d . . .
H7 H 0.5368 0.0683 0.3221 0.026 Uiso 1 1 calc R . .
C8 C 0.5238(3) 0.1901(2) 0.20084(18) 0.0251(6) Uani 1 1 d . . .
H8A H 0.4712 0.2668 0.2231 0.030 Uiso 1 1 calc R . .
H8B H 0.5812 0.2115 0.1455 0.030 Uiso 1 1 calc R . .
C9 C 0.4417(3) 0.1416(3) 0.18118(19) 0.0301(7) Uani 1 1 d . . .
H9A H 0.3793 0.1280 0.2354 0.036 Uiso 1 1 calc R . .
H9B H 0.3964 0.2052 0.1343 0.036 Uiso 1 1 calc R . .
C10 C 0.5172(3) 0.0200(3) 0.1509(2) 0.0358(8) Uani 1 1 d . . .
H10A H 0.4600 -0.0123 0.1441 0.043 Uiso 1 1 calc R . .
H10B H 0.5713 0.0359 0.0923 0.043 Uiso 1 1 calc R . .
C11 C 0.5972(3) -0.0773(3) 0.2172(2) 0.0325(7) Uani 1 1 d . . .
H11A H 0.6503 -0.1527 0.1934 0.039 Uiso 1 1 calc R . .
H11B H 0.5427 -0.1016 0.2734 0.039 Uiso 1 1 calc R . .
C12 C 0.6800(3) -0.0277(2) 0.23608(19) 0.0264(7) Uani 1 1 d . . .
H12A H 0.7288 -0.0919 0.2810 0.032 Uiso 1 1 calc R . .
H12B H 0.7391 -0.0093 0.1810 0.032 Uiso 1 1 calc R . .
C13 C 0.7593(2) 0.0136(2) 0.39677(17) 0.0187(6) Uani 1 1 d . . .
H13 H 0.8285 -0.0475 0.3633 0.022 Uiso 1 1 calc R . .
C14 C 0.6751(3) -0.0543(2) 0.46219(18) 0.0266(7) Uani 1 1 d . . .
H14A H 0.6037 0.0044 0.4952 0.032 Uiso 1 1 calc R . .
H14B H 0.6419 -0.0832 0.4287 0.032 Uiso 1 1 calc R . .
C15 C 0.7468(3) -0.1659(3) 0.52772(19) 0.0291(7) Uani 1 1 d . . .
H15A H 0.6903 -0.2070 0.5698 0.035 Uiso 1 1 calc R . .
H15B H 0.8149 -0.2273 0.4951 0.035 Uiso 1 1 calc R . .
C16 C 0.8010(3) -0.1255(3) 0.57878(18) 0.0284(7) Uani 1 1 d . . .
H16A H 0.8486 -0.1995 0.6200 0.034 Uiso 1 1 calc R . .
H16B H 0.7327 -0.0682 0.6145 0.034 Uiso 1 1 calc R . .
C17 C 0.8864(3) -0.0599(2) 0.51524(18) 0.0258(7) Uani 1 1 d . . .
H17A H 0.9181 -0.0308 0.5495 0.031 Uiso 1 1 calc R . .
H17B H 0.9587 -0.1198 0.4836 0.031 Uiso 1 1 calc R . .
C18 C 0.8184(3) 0.0509(2) 0.44787(17) 0.0232(6) Uani 1 1 d . . .
H18A H 0.8778 0.0880 0.4052 0.028 Uiso 1 1 calc R . .
H18B H 0.7525 0.1152 0.4791 0.028 Uiso 1 1 calc R . .
C19 C 0.5493(2) 0.2566(2) 0.37773(17) 0.0215(6) Uani 1 1 d . . .
H19A H 0.4760 0.2927 0.3493 0.026 Uiso 1 1 calc R . .
H19B H 0.5274 0.2087 0.4386 0.026 Uiso 1 1 calc R . .
C20 C 0.5780(2) 0.3625(2) 0.38363(17) 0.0209(6) Uani 1 1 d . . .
H20A H 0.6138 0.3363 0.4372 0.025 Uiso 1 1 calc R . .
H20B H 0.4997 0.4364 0.3898 0.025 Uiso 1 1 calc R . .
C21 C 0.7660(2) 0.4689(2) 0.32661(17) 0.0204(6) Uani 1 1 d . . .
H21 H 0.8205 0.5032 0.2742 0.024 Uiso 1 1 calc R . .
C22 C 0.8497(3) 0.3679(2) 0.39021(19) 0.0266(7) Uani 1 1 d . . .
H22A H 0.7991 0.3287 0.4414 0.032 Uiso 1 1 calc R . .
H22B H 0.9134 0.3023 0.3593 0.032 Uiso 1 1 calc R . .
C23 C 0.9140(3) 0.4218(3) 0.4237(2) 0.0343(7) Uani 1 1 d . . .
H23A H 0.9637 0.3551 0.4673 0.041 Uiso 1 1 calc R . .
H23B H 0.9718 0.4526 0.3733 0.041 Uiso 1 1 calc R . .
C24 C 0.8206(3) 0.5283(3) 0.4673(2) 0.0376(8) Uani 1 1 d . . .
H24A H 0.7678 0.4961 0.5212 0.045 Uiso 1 1 calc R . .
H24B H 0.8654 0.5640 0.4855 0.045 Uiso 1 1 calc R . .
C25 C 0.7391(3) 0.6292(3) 0.4032(2) 0.0333(7) Uani 1 1 d . . .
H25A H 0.7914 0.6661 0.3518 0.040 Uiso 1 1 calc R . .
H25B H 0.6768 0.6963 0.4332 0.040 Uiso 1 1 calc R . .
C26 C 0.6723(3) 0.5771(2) 0.3705(2) 0.0287(7) Uani 1 1 d . . .
H26A H 0.6228 0.6442 0.3270 0.034 Uiso 1 1 calc R . .
H26B H 0.6143 0.5470 0.4212 0.034 Uiso 1 1 calc R . .
C27 C 0.5924(2) 0.5407(2) 0.21069(17) 0.0222(6) Uani 1 1 d . . .
H27 H 0.5341 0.6028 0.2472 0.027 Uiso 1 1 calc R . .
C28 C 0.6675(3) 0.6061(2) 0.13354(18) 0.0277(7) Uani 1 1 d . . .
H28A H 0.7130 0.6352 0.1570 0.033 Uiso 1 1 calc R . .
H28B H 0.7297 0.5462 0.0974 0.033 Uiso 1 1 calc R . .
C29 C 0.5835(3) 0.7168(3) 0.07527(19) 0.0339(7) Uani 1 1 d . . .
H29A H 0.5277 0.7810 0.1096 0.041 Uiso 1 1 calc R . .
H29B H 0.6352 0.7543 0.0237 0.041 Uiso 1 1 calc R . .
C30 C 0.5056(3) 0.6787(3) 0.0423(2) 0.0382(8) Uani 1 1 d . . .
H30A H 0.4491 0.7536 0.0071 0.046 Uiso 1 1 calc R . .
H30B H 0.5610 0.6210 0.0028 0.046 Uiso 1 1 calc R . .
C31 C 0.4299(3) 0.6154(3) 0.1185(2) 0.0362(8) Uani 1 1 d . . .
H31A H 0.3836 0.5874 0.0949 0.043 Uiso 1 1 calc R . .
H31B H 0.3683 0.6759 0.1543 0.043 Uiso 1 1 calc R . .
C32 C 0.5120(3) 0.5036(3) 0.17755(19) 0.0303(7) Uani 1 1 d . . .
H32A H 0.5667 0.4386 0.1437 0.036 Uiso 1 1 calc R . .
H32B H 0.4591 0.4679 0.2291 0.036 Uiso 1 1 calc R . .
C33 C 0.8677(4) 0.3834(4) 0.6960(3) 0.0698(12) Uani 1 1 d . . .
H33A H 0.8043 0.3505 0.7012 0.084 Uiso 1 1 calc R . .
H33B H 0.9136 0.3921 0.6337 0.084 Uiso 1 1 calc R . .
Cl1 Cl 0.79243(9) 0.53045(9) 0.72038(7) 0.0653(3) Uani 1 1 d . . .
Cl2 Cl 0.97070(11) 0.27716(10) 0.76498(8) 0.0780(3) Uani 1 1 d . . .
B1 B 0.3148(5) 0.7685(5) 0.3548(3) 0.0352(13) Uani 0.79(2) 1 d PDU A 1
F1 F 0.3792(5) 0.7823(9) 0.4045(4) 0.0690(16) Uani 0.79(2) 1 d PDU A 1
F2 F 0.3459(7) 0.6430(4) 0.3642(6) 0.0669(18) Uani 0.79(2) 1 d PDU A 1
F3 F 0.3482(5) 0.8217(6) 0.2670(3) 0.0535(12) Uani 0.79(2) 1 d PDU A 1
F4 F 0.1884(5) 0.8241(8) 0.3838(6) 0.0533(16) Uani 0.79(2) 1 d PDU A 1
B1B B 0.3074(17) 0.7693(14) 0.3570(10) 0.040(3) Uani 0.21(2) 1 d PDU A 2
F1B F 0.362(2) 0.833(2) 0.3755(18) 0.058(4) Uani 0.21(2) 1 d PDU A 2
F2B F 0.359(2) 0.6452(15) 0.3980(16) 0.065(5) Uani 0.21(2) 1 d PDU A 2
F3B F 0.330(2) 0.784(2) 0.2666(10) 0.060(5) Uani 0.21(2) 1 d PDU A 2
F4B F 0.1810(17) 0.814(3) 0.389(2) 0.052(5) Uani 0.21(2) 1 d PDU A 2

loop_
_atom_site_aniso_label
_atom_site_aniso_U_11
_atom_site_aniso_U_22
_atom_site_aniso_U_33
_atom_site_aniso_U_23
_atom_site_aniso_U_13
_atom_site_aniso_U_12
Fe1 0.0257(2) 0.0270(2) 0.0194(2) -0.00666(17) -0.00201(17) -0.00942(19)
Ni1 0.01747(19) 0.01739(18) 0.01871(18) -0.00484(14) -0.00207(14) -0.00644(15)
S1 0.0231(4) 0.0233(4) 0.0251(4) -0.0062(3) -0.0012(3) -0.0108(3)
S2 0.0206(4) 0.0206(4) 0.0246(4) -0.0076(3) -0.0028(3) -0.0066(3)
P1 0.0194(4) 0.0180(4) 0.0185(4) -0.0040(3) -0.0038(3) -0.0075(3)
P2 0.0199(4) 0.0167(4) 0.0195(4) -0.0039(3) -0.0040(3) -0.0061(3)
O1 0.084(2) 0.0363(14) 0.0353(14) 0.0040(12) -0.0166(13) -0.0116(14)
O2 0.0385(16) 0.0740(18) 0.0554(16) -0.0286(14) 0.0185(13) -0.0197(14)
O3 0.0590(16) 0.0596(16) 0.0477(15) -0.0218(12) -0.0166(12) -0.0256(14)
C1 0.045(2) 0.040(2) 0.0240(17) -0.0125(15) -0.0019(15) -0.0145(17)
C2 0.040(2) 0.0399(19) 0.0262(17) -0.0107(14) 0.0012(15) -0.0183(16)
C3 0.0302(18) 0.0335(17) 0.0256(17) -0.0073(14) -0.0056(14) -0.0070(15)
C4 0.0195(16) 0.0358(17) 0.0337(17) -0.0121(14) -0.0021(13) -0.0133(14)
C5 0.0228(16) 0.0328(17) 0.0353(17) -0.0098(14) -0.0089(13) -0.0079(14)
C6 0.0217(16) 0.0251(16) 0.0388(18) -0.0088(13) -0.0078(14) -0.0039(13)
C7 0.0221(15) 0.0228(15) 0.0222(15) -0.0030(12) -0.0057(12) -0.0110(13)
C8 0.0289(17) 0.0250(15) 0.0245(15) -0.0013(12) -0.0114(13) -0.0119(13)
C9 0.0291(17) 0.0378(18) 0.0281(16) -0.0028(14) -0.0118(13) -0.0161(15)
C10 0.045(2) 0.0427(19) 0.0345(18) -0.0090(15) -0.0133(15) -0.0254(17)
C11 0.0393(19) 0.0316(17) 0.0361(18) -0.0098(14) -0.0082(15) -0.0197(15)
C12 0.0308(17) 0.0245(15) 0.0273(16) -0.0064(12) -0.0068(13) -0.0123(14)
C13 0.0170(14) 0.0183(14) 0.0210(14) -0.0060(11) -0.0036(11) -0.0059(12)
C14 0.0287(17) 0.0265(16) 0.0267(16) 0.0018(12) -0.0089(13) -0.0158(14)
C15 0.0322(18) 0.0253(16) 0.0314(17) 0.0047(13) -0.0107(14) -0.0175(14)
C16 0.0312(18) 0.0301(16) 0.0225(15) 0.0016(13) -0.0092(13) -0.0132(14)
C17 0.0286(17) 0.0280(16) 0.0241(15) -0.0002(12) -0.0111(13) -0.0137(14)
C18 0.0261(16) 0.0249(15) 0.0214(15) -0.0026(12) -0.0073(12) -0.0123(13)
C19 0.0186(15) 0.0226(15) 0.0206(15) -0.0033(11) -0.0030(12) -0.0072(12)
C20 0.0230(16) 0.0190(14) 0.0192(14) -0.0048(11) -0.0025(12) -0.0074(12)
C21 0.0227(15) 0.0168(14) 0.0237(15) -0.0051(11) -0.0055(12) -0.0083(12)
C22 0.0274(17) 0.0213(15) 0.0327(17) -0.0088(13) -0.0112(13) -0.0051(13)
C23 0.0334(19) 0.0287(17) 0.0455(19) -0.0096(14) -0.0184(15) -0.0079(15)
C24 0.047(2) 0.0334(18) 0.0434(19) -0.0130(15) -0.0171(16) -0.0167(16)
C25 0.0417(19) 0.0227(16) 0.0401(19) -0.0125(14) -0.0124(15) -0.0093(15)
C26 0.0305(17) 0.0202(15) 0.0367(18) -0.0094(13) -0.0122(14) -0.0048(13)
C27 0.0211(15) 0.0164(14) 0.0259(15) -0.0052(12) -0.0084(12) -0.0016(12)
C28 0.0329(18) 0.0224(15) 0.0273(16) -0.0024(12) -0.0073(13) -0.0115(14)
C29 0.0380(19) 0.0299(17) 0.0292(17) 0.0045(13) -0.0134(14) -0.0124(15)
C30 0.042(2) 0.0382(19) 0.0291(17) 0.0026(14) -0.0153(15) -0.0117(16)
C31 0.0334(19) 0.0381(18) 0.0365(18) 0.0029(15) -0.0204(15) -0.0121(16)
C32 0.0280(17) 0.0273(16) 0.0341(17) -0.0003(13) -0.0113(14) -0.0106(14)
C33 0.073(3) 0.064(3) 0.067(3) -0.014(2) -0.025(2) -0.015(2)
Cl1 0.0447(6) 0.0585(6) 0.0743(7) -0.0036(5) -0.0029(5) -0.0177(5)
Cl2 0.0737(8) 0.0598(7) 0.0800(8) 0.0084(6) -0.0275(6) -0.0169(6)
B1 0.032(3) 0.030(2) 0.033(3) -0.012(2) -0.003(2) -0.003(2)
F1 0.048(2) 0.095(4) 0.059(3) -0.036(3) -0.0202(19) -0.002(3)
F2 0.048(2) 0.0327(17) 0.091(4) -0.010(2) 0.010(3) -0.0083(16)
F3 0.054(2) 0.053(3) 0.0366(16) 0.0002(15) -0.0016(13) -0.0183(19)
F4 0.031(2) 0.055(3) 0.051(3) -0.019(3) 0.000(2) 0.0027(19)
B1B 0.035(5) 0.037(5) 0.040(5) -0.012(5) -0.006(5) -0.007(5)
F1B 0.049(7) 0.061(7) 0.076(9) -0.032(6) 0.007(6) -0.031(6)
F2B 0.051(7) 0.033(5) 0.067(9) 0.013(6) -0.009(7) 0.004(5)
F3B 0.054(8) 0.064(9) 0.033(5) -0.019(5) -0.004(5) 0.005(7)
F4B 0.028(6) 0.048(8) 0.050(8) -0.001(7) 0.005(6) -0.006(6)

loop_
_atom_type_symbol
_atom_type_description
_atom_type_scat_dispersion_real
_atom_type_scat_dispersion_imag
_atom_type_scat_source
C C 0.0033 0.0016 'International Tables Vol C Tables 4.2.6.8 and 6.1.1.4'
H H 0.0000 0.0000 'International Tables Vol C Tables 4.2.6.8 and 6.1.1.4'
B B 0.0013 0.0007 'International Tables Vol C Tables 4.2.6.8 and 6.1.1.4'
O O 0.0106 0.0060 'International Tables Vol C Tables 4.2.6.8 and 6.1.1.4'
F F 0.0171 0.0103 'International Tables Vol C Tables 4.2.6.8 and 6.1.1.4'
P P 0.1023 0.0942 'International Tables Vol C Tables 4.2.6.8 and 6.1.1.4'
S S 0.1246 0.1234 'International Tables Vol C Tables 4.2.6.8 and 6.1.1.4'
Cl Cl 0.1484 0.1585 'International Tables Vol C Tables 4.2.6.8 and 6.1.1.4'
Fe Fe 0.3463 0.8444 'International Tables Vol C Tables 4.2.6.8 and 6.1.1.4'
Ni Ni 0.3393 1.1124 'International Tables Vol C Tables 4.2.6.8 and 6.1.1.4'

loop_
_exptl_crystal_face_index_h
_exptl_crystal_face_index_k
_exptl_crystal_face_index_l
_exptl_crystal_face_perp_dist
-1.00 0.00 1.00 0.0220
1.00 0.00 -1.00 0.0190
1.00 -1.00 0.00 0.0920
-1.00 1.00 0.00 0.1070
1.00 1.00 1.00 0.1400
-1.00 0.00 -1.00 0.0810
1.00 0.00 1.00 0.0750
-2.00 -3.00 -2.00 0.1640

loop_
_geom_angle_atom_site_label_1
_geom_angle_atom_site_label_2
_geom_angle_atom_site_label_3
_geom_angle
C3 Fe1 C1 95.05(14)
C3 Fe1 C2 97.10(13)
C1 Fe1 C2 95.14(14)
C3 Fe1 S2 88.54(9)
C1 Fe1 S2 167.47(10)
C2 Fe1 S2 96.32(10)
C3 Fe1 S1 165.65(10)
C1 Fe1 S1 90.24(10)
C2 Fe1 S1 95.69(10)
S2 Fe1 S1 83.61(3)
C3 Fe1 Ni1 113.64(9)
C1 Fe1 Ni1 115.47(9)
C2 Fe1 Ni1 132.94(10)
S2 Fe1 Ni1 52.35(2)
S1 Fe1 Ni1 52.237(19)
C3 Fe1 H1 87.2(10)
C1 Fe1 H1 84.7(10)
C2 Fe1 H1 175.6(10)
S2 Fe1 H1 83.5(10)
S1 Fe1 H1 80.0(10)
Ni1 Fe1 H1 44.0(10)
P1 Ni1 P2 88.40(3)
P1 Ni1 S1 175.91(3)
P2 Ni1 S1 91.68(3)
P1 Ni1 S2 91.88(3)
P2 Ni1 S2 176.72(3)
S1 Ni1 S2 87.81(3)
P1 Ni1 Fe1 127.33(2)
P2 Ni1 Fe1 126.72(2)
S1 Ni1 Fe1 55.46(2)
S2 Ni1 Fe1 55.32(2)
P1 Ni1 H1 108.2(8)
P2 Ni1 H1 104.5(8)
S1 Ni1 H1 75.7(8)
S2 Ni1 H1 78.5(8)
Fe1 Ni1 H1 34.0(8)
C4 S1 Ni1 110.31(9)
C4 S1 Fe1 107.92(10)
Ni1 S1 Fe1 72.31(2)
C6 S2 Ni1 110.08(9)
C6 S2 Fe1 108.04(10)
Ni1 S2 Fe1 72.32(2)
C19 P1 C13 106.15(12)
C19 P1 C7 101.54(12)
C13 P1 C7 104.35(11)
C19 P1 Ni1 109.71(8)
C13 P1 Ni1 111.20(8)
C7 P1 Ni1 122.48(9)
C20 P2 C21 103.41(12)
C20 P2 C27 106.04(12)
C21 P2 C27 105.04(12)
C20 P2 Ni1 109.54(8)
C21 P2 Ni1 116.88(9)
C27 P2 Ni1 114.83(9)
O1 C1 Fe1 179.2(3)
O2 C2 Fe1 177.8(3)
O3 C3 Fe1 178.2(3)
C5 C4 S1 116.00(19)
C5 C4 H4A 108.3
S1 C4 H4A 108.3
C5 C4 H4B 108.3
S1 C4 H4B 108.3
H4A C4 H4B 107.4
C6 C5 C4 114.8(2)
C6 C5 H5A 108.6
C4 C5 H5A 108.6
C6 C5 H5B 108.6
C4 C5 H5B 108.6
H5A C5 H5B 107.5
C5 C6 S2 116.0(2)
C5 C6 H6A 108.3
S2 C6 H6A 108.3
C5 C6 H6B 108.3
S2 C6 H6B 108.3
H6A C6 H6B 107.4
C8 C7 C12 109.5(2)
C8 C7 P1 113.95(17)
C12 C7 P1 115.74(19)
C8 C7 H7 105.6
C12 C7 H7 105.6
P1 C7 H7 105.6
C9 C8 C7 110.3(2)
C9 C8 H8A 109.6
C7 C8 H8A 109.6
C9 C8 H8B 109.6
C7 C8 H8B 109.6
H8A C8 H8B 108.1
C10 C9 C8 111.9(2)
C10 C9 H9A 109.2
C8 C9 H9A 109.2
C10 C9 H9B 109.2
C8 C9 H9B 109.2
H9A C9 H9B 107.9
C11 C10 C9 111.2(2)
C11 C10 H10A 109.4
C9 C10 H10A 109.4
C11 C10 H10B 109.4
C9 C10 H10B 109.4
H10A C10 H10B 108.0
C10 C11 C12 111.5(2)
C10 C11 H11A 109.3
C12 C11 H11A 109.3
C10 C11 H11B 109.3
C12 C11 H11B 109.3
H11A C11 H11B 108.0
C7 C12 C11 109.9(2)
C7 C12 H12A 109.7
C11 C12 H12A 109.7
C7 C12 H12B 109.7
C11 C12 H12B 109.7
H12A C12 H12B 108.2
C18 C13 C14 110.0(2)
C18 C13 P1 110.84(17)
C14 C13 P1 114.15(18)
C18 C13 H13 107.2
C14 C13 H13 107.2
P1 C13 H13 107.2
C15 C14 C13 111.0(2)
C15 C14 H14A 109.4
C13 C14 H14A 109.4
C15 C14 H14B 109.4
C13 C14 H14B 109.4
H14A C14 H14B 108.0
C16 C15 C14 110.9(2)
C16 C15 H15A 109.5
C14 C15 H15A 109.5
C16 C15 H15B 109.5
C14 C15 H15B 109.5
H15A C15 H15B 108.0
C15 C16 C17 110.4(2)
C15 C16 H16A 109.6
C17 C16 H16A 109.6
C15 C16 H16B 109.6
C17 C16 H16B 109.6
H16A C16 H16B 108.1
C18 C17 C16 111.3(2)
C18 C17 H17A 109.4
C16 C17 H17A 109.4
C18 C17 H17B 109.4
C16 C17 H17B 109.4
H17A C17 H17B 108.0
C17 C18 C13 112.1(2)
C17 C18 H18A 109.2
C13 C18 H18A 109.2
C17 C18 H18B 109.2
C13 C18 H18B 109.2
H18A C18 H18B 107.9
C20 C19 P1 112.77(18)
C20 C19 H19A 109.0
P1 C19 H19A 109.0
C20 C19 H19B 109.0
P1 C19 H19B 109.0
H19A C19 H19B 107.8
C19 C20 P2 111.59(17)
C19 C20 H20A 109.3
P2 C20 H20A 109.3
C19 C20 H20B 109.3
P2 C20 H20B 109.3
H20A C20 H20B 108.0
C22 C21 C26 110.6(2)
C22 C21 P2 111.98(17)
C26 C21 P2 111.95(18)
C22 C21 H21 107.4
C26 C21 H21 107.4
P2 C21 H21 107.4
C23 C22 C21 111.3(2)
C23 C22 H22A 109.4
C21 C22 H22A 109.4
C23 C22 H22B 109.4
C21 C22 H22B 109.4
H22A C22 H22B 108.0
C24 C23 C22 111.6(2)
C24 C23 H23A 109.3
C22 C23 H23A 109.3
C24 C23 H23B 109.3
C22 C23 H23B 109.3
H23A C23 H23B 108.0
C25 C24 C23 110.3(2)
C25 C24 H24A 109.6
C23 C24 H24A 109.6
C25 C24 H24B 109.6
C23 C24 H24B 109.6
H24A C24 H24B 108.1
C24 C25 C26 111.4(2)
C24 C25 H25A 109.3
C26 C25 H25A 109.3
C24 C25 H25B 109.3
C26 C25 H25B 109.3
H25A C25 H25B 108.0
C25 C26 C21 110.9(2)
C25 C26 H26A 109.5
C21 C26 H26A 109.5
C25 C26 H26B 109.5
C21 C26 H26B 109.5
H26A C26 H26B 108.0
C28 C27 C32 111.1(2)
C28 C27 P2 113.70(18)
C32 C27 P2 110.81(17)
C28 C27 H27 106.9
C32 C27 H27 106.9
P2 C27 H27 106.9
C29 C28 C27 111.1(2)
C29 C28 H28A 109.4
C27 C28 H28A 109.4
C29 C28 H28B 109.4
C27 C28 H28B 109.4
H28A C28 H28B 108.0
C30 C29 C28 111.6(2)
C30 C29 H29A 109.3
C28 C29 H29A 109.3
C30 C29 H29B 109.3
C28 C29 H29B 109.3
H29A C29 H29B 108.0
C31 C30 C29 111.2(2)
C31 C30 H30A 109.4
C29 C30 H30A 109.4
C31 C30 H30B 109.4
C29 C30 H30B 109.4
H30A C30 H30B 108.0
C30 C31 C32 111.4(2)
C30 C31 H31A 109.3
C32 C31 H31A 109.3
C30 C31 H31B 109.3
C32 C31 H31B 109.3
H31A C31 H31B 108.0
C31 C32 C27 111.3(2)
C31 C32 H32A 109.4
C27 C32 H32A 109.4
C31 C32 H32B 109.4
C27 C32 H32B 109.4
H32A C32 H32B 108.0
Cl2 C33 Cl1 113.2(2)
Cl2 C33 H33A 108.9
Cl1 C33 H33A 108.9
Cl2 C33 H33B 108.9
Cl1 C33 H33B 108.9
H33A C33 H33B 107.8
F3 B1 F4 110.4(4)
F3 B1 F2 109.0(4)
F4 B1 F2 109.3(4)
F3 B1 F1 109.1(4)
F4 B1 F1 110.1(4)
F2 B1 F1 109.0(4)
F3B B1B F1B 109.2(9)
F3B B1B F4B 109.9(10)
F1B B1B F4B 110.3(10)
F3B B1B F2B 110.1(9)
F1B B1B F2B 107.9(9)
F4B B1B F2B 109.3(10)

loop_
_geom_bond_atom_site_label_1
_geom_bond_atom_site_label_2
_geom_bond_distance
Fe1 C3 1.783(3)
Fe1 C1 1.793(3)
Fe1 C2 1.813(3)
Fe1 S2 2.3169(8)
Fe1 S1 2.3208(8)
Fe1 Ni1 2.6843(5)
Fe1 H1 1.54(3)
Ni1 P1 2.1866(7)
Ni1 P2 2.1903(8)
Ni1 S1 2.2274(7)
Ni1 S2 2.2307(7)
Ni1 H1 1.91(3)
S1 C4 1.820(3)
S2 C6 1.825(3)
P1 C19 1.841(3)
P1 C13 1.842(3)
P1 C7 1.849(3)
P2 C20 1.836(3)
P2 C21 1.841(3)
P2 C27 1.843(3)
O1 C1 1.137(3)
O2 C2 1.133(3)
O3 C3 1.146(3)
C4 C5 1.511(4)
C4 H4A 0.9900
C4 H4B 0.9900
C5 C6 1.507(4)
C5 H5A 0.9900
C5 H5B 0.9900
C6 H6A 0.9900
C6 H6B 0.9900
C7 C8 1.530(4)
C7 C12 1.531(4)
C7 H7 1.0000
C8 C9 1.522(4)
C8 H8A 0.9900
C8 H8B 0.9900
C9 C10 1.521(4)
C9 H9A 0.9900
C9 H9B 0.9900
C10 C11 1.518(4)
C10 H10A 0.9900
C10 H10B 0.9900
C11 C12 1.532(4)
C11 H11A 0.9900
C11 H11B 0.9900
C12 H12A 0.9900
C12 H12B 0.9900
C13 C18 1.531(3)
C13 C14 1.536(3)
C13 H13 1.0000
C14 C15 1.524(4)
C14 H14A 0.9900
C14 H14B 0.9900
C15 C16 1.511(4)
C15 H15A 0.9900
C15 H15B 0.9900
C16 C17 1.521(4)
C16 H16A 0.9900
C16 H16B 0.9900
C17 C18 1.520(3)
C17 H17A 0.9900
C17 H17B 0.9900
C18 H18A 0.9900
C18 H18B 0.9900
C19 C20 1.527(3)
C19 H19A 0.9900
C19 H19B 0.9900
C20 H20A 0.9900
C20 H20B 0.9900
C21 C22 1.527(4)
C21 C26 1.537(4)
C21 H21 1.0000
C22 C23 1.523(4)
C22 H22A 0.9900
C22 H22B 0.9900
C23 C24 1.520(4)
C23 H23A 0.9900
C23 H23B 0.9900
C24 C25 1.517(4)
C24 H24A 0.9900
C24 H24B 0.9900
C25 C26 1.523(4)
C25 H25A 0.9900
C25 H25B 0.9900
C26 H26A 0.9900
C26 H26B 0.9900
C27 C28 1.522(4)
C27 C32 1.533(4)
C27 H27 1.0000
C28 C29 1.519(4)
C28 H28A 0.9900
C28 H28B 0.9900
C29 C30 1.514(4)
C29 H29A 0.9900
C29 H29B 0.9900
C30 C31 1.506(4)
C30 H30A 0.9900
C30 H30B 0.9900
C31 C32 1.520(4)
C31 H31A 0.9900
C31 H31B 0.9900
C32 H32A 0.9900
C32 H32B 0.9900
C33 Cl2 1.729(4)
C33 Cl1 1.746(4)
C33 H33A 0.9900
C33 H33B 0.9900
B1 F3 1.371(4)
B1 F4 1.378(4)
B1 F2 1.379(4)
B1 F1 1.382(5)
B1B F3B 1.374(7)
B1B F1B 1.376(7)
B1B F4B 1.376(7)
B1B F2B 1.377(7)
